data_7210478
loop_
_publ_author_name
'Yang, Ai-Hong'
'Gao, Hong-Ling'
'Cui, Jian-Zhong'
'Zhao, Bin'

_publ_section_title
;
 Syntheses, structures, and photoluminescence of lanthanide coordination
 polymers with pyridine-2,3,5,6-tetracarboxylic acid
;
_journal_issue 6
_journal_name_full CrystEngComm
_journal_page_first 1870
_journal_paper_doi 10.1039/c0ce00397b
_journal_volume 13
_journal_year 2011
_chemical_formula_sum 'C9 H10 Eu N O12'
_chemical_formula_weight 476.14
_chemical_name_systematic
;
?
;
_space_group_IT_number 2
_symmetry_cell_setting triclinic
_symmetry_space_group_name_Hall '-P 1'
_symmetry_space_group_name_H-M 'P -1'
_atom_sites_solution_hydrogens geom
_atom_sites_solution_primary direct
_atom_sites_solution_secondary difmap
_audit_creation_method SHELXL-97
_cell_angle_alpha 77.884(16)
_cell_angle_beta 80.880(15)
_cell_angle_gamma 71.220(15)
_cell_formula_units_Z 2
_cell_length_a 8.718(3)
_cell_length_b 8.963(3)
_cell_length_c 9.390(4)
_cell_measurement_reflns_used 2457
_cell_measurement_temperature 113(2)
_cell_measurement_theta_max 27.9
_cell_measurement_theta_min 2.2
_cell_volume 675.9(4)
_computing_cell_refinement CrystalClear
_computing_data_collection CrystalClear
_computing_data_reduction CrystalClear
_computing_molecular_graphics 'Bruker SHELXTL'
_computing_publication_material 'CrystalStructure 3.8'
_computing_structure_refinement 'SHELXL-97 (Sheldrick, 1997)'
_computing_structure_solution 'SHELXS-97 (Sheldrick, 1990)'
_diffrn_ambient_temperature 113(2)
_diffrn_detector_area_resol_mean 14.63
_diffrn_measured_fraction_theta_full 0.986
_diffrn_measured_fraction_theta_max 0.986
_diffrn_measurement_device_type 'Rigaku Saturn CCD area detector'
_diffrn_measurement_method '\w and \f scans'
_diffrn_radiation_monochromator graphite
_diffrn_radiation_source 'fine-focus sealed tube'
_diffrn_radiation_type MoK\a
_diffrn_radiation_wavelength 0.71073
_diffrn_reflns_av_R_equivalents 0.0762
_diffrn_reflns_av_sigmaI/netI 0.1491
_diffrn_reflns_limit_h_max 11
_diffrn_reflns_limit_h_min -11
_diffrn_reflns_limit_k_max 9
_diffrn_reflns_limit_k_min -11
_diffrn_reflns_limit_l_max 12
_diffrn_reflns_limit_l_min -12
_diffrn_reflns_number 7031
_diffrn_reflns_theta_full 27.84
_diffrn_reflns_theta_max 27.84
_diffrn_reflns_theta_min 2.23
_diffrn_standards_decay_% 0
_diffrn_standards_interval_count 0
_diffrn_standards_interval_time 0
_diffrn_standards_number 0
_exptl_absorpt_coefficient_mu 4.711
_exptl_absorpt_correction_T_max 0.7653
_exptl_absorpt_correction_T_min 0.6502
_exptl_absorpt_correction_type multi-scan
_exptl_absorpt_process_details CrystalClear
_exptl_crystal_colour Colorless
_exptl_crystal_density_diffrn 2.340
_exptl_crystal_density_method 'not measured'
_exptl_crystal_description Prism
_exptl_crystal_F_000 460
_exptl_crystal_size_max 0.10
_exptl_crystal_size_mid 0.06
_exptl_crystal_size_min 0.06
_refine_diff_density_max 2.030
_refine_diff_density_min -2.497
_refine_diff_density_rms 0.283
_refine_ls_extinction_method none
_refine_ls_goodness_of_fit_ref 0.939
_refine_ls_hydrogen_treatment constr
_refine_ls_matrix_type full
_refine_ls_number_parameters 209
_refine_ls_number_reflns 3176
_refine_ls_number_restraints 66
_refine_ls_restrained_S_all 0.932
_refine_ls_R_factor_all 0.0603
_refine_ls_R_factor_gt 0.0474
_refine_ls_shift/su_max 0.004
_refine_ls_shift/su_mean 0.000
_refine_ls_structure_factor_coef Fsqd
_refine_ls_weighting_details 'calc w=1/[\s^2^(Fo^2^)+(0.0331P)^2^+0.0000P] where P=(Fo^2^+2Fc^2^)/3'
_refine_ls_weighting_scheme calc
_refine_ls_wR_factor_gt 0.1047
_refine_ls_wR_factor_ref 0.1091
_reflns_number_gt 2254
_reflns_number_total 3176
_reflns_threshold_expression >2sigma(I)
_cod_data_source_file c0ce00397b.txt
_cod_data_source_block shelx
_cod_depositor_comments
;
The following automatic conversions were performed:

'_symmetry_cell_setting' value 'Triclinic' changed to 'triclinic'
according to the built-in table from CIF Core dictionary named
'cif_core.dic' version 2.4.1 from
2010-06-29.

'_exptl_absorpt_correction_type' value 'MULTI-SCAN'
changed to 'multi-scan' according to the built-in table from CIF Core
dictionary named 'cif_core.dic' version 2.4.1 from 2010-06-29.

Automatic conversion script
Id: cif_fix_values 1891 2012-01-12 08:04:46Z andrius 
;
_cod_original_sg_symbol_H-M P-1
_cod_database_code 7210478

loop_
_symmetry_equiv_pos_as_xyz
'x, y, z'
'-x, -y, -z'

loop_
_atom_site_label
_atom_site_type_symbol
_atom_site_fract_x
_atom_site_fract_y
_atom_site_fract_z
_atom_site_U_iso_or_equiv
_atom_site_adp_type
_atom_site_occupancy
_atom_site_symmetry_multiplicity
_atom_site_calc_flag
_atom_site_refinement_flags
Eu1 Eu 0.14484(5) 0.33622(5) 0.66740(5) 0.00944(14) Uani 1 1 d .
O1 O 0.1926(6) 0.2102(6) 0.4500(6) 0.0108(13) Uani 1 1 d .
O2 O 0.3594(7) 0.0947(7) 0.2721(6) 0.0148(14) Uani 1 1 d .
O3 O 0.7233(6) -0.0650(6) 0.2330(6) 0.0117(13) Uani 1 1 d .
O4 O 0.6560(7) 0.1758(6) 0.0938(6) 0.0169(14) Uani 1 1 d .
H4 H 0.7010 0.1232 0.0263 0.025 Uiso 1 1 calc R
O5 O 0.8732(6) 0.4379(6) 0.5289(6) 0.0119(13) Uani 1 1 d .
O6 O 0.9267(6) 0.2068(6) 0.6783(6) 0.0120(13) Uani 1 1 d .
O7 O 0.5884(7) 0.4255(7) 0.7796(7) 0.0191(14) Uani 1 1 d .
O8 O 0.3408(6) 0.4028(6) 0.7716(6) 0.0090(12) Uani 1 1 d U
O9 O -0.0161(6) 0.5786(6) 0.7611(6) 0.0112(13) Uani 1 1 d .
H9A H -0.0642 0.6408 0.6701 0.013 Uiso 1 1 d R
H9B H -0.0969 0.5888 0.8265 0.013 Uiso 1 1 d R
O10 O 0.0504(7) 0.2717(6) 0.9213(6) 0.0156(13) Uani 1 1 d .
H10A H -0.0389 0.3375 0.9489 0.019 Uiso 1 1 d R
H10B H 0.1195 0.2267 0.9840 0.019 Uiso 1 1 d R
N1 N 0.4326(7) 0.2718(7) 0.5408(7) 0.0069(14) Uani 1 1 d U
C1 C 0.3284(10) 0.1663(9) 0.3785(9) 0.0110(18) Uani 1 1 d U
C2 C 0.4699(10) 0.2004(10) 0.4244(9) 0.0117(18) Uani 1 1 d U
C3 C 0.6252(9) 0.1627(9) 0.3490(9) 0.0092(17) Uani 1 1 d U
C4 C 0.7457(9) 0.1989(9) 0.4057(8) 0.0061(16) Uani 1 1 d U
H4A H 0.8542 0.1733 0.3603 0.007 Uiso 1 1 calc R
C5 C 0.7063(9) 0.2715(9) 0.5271(8) 0.0087(17) Uani 1 1 d U
C6 C 0.5489(9) 0.3076(9) 0.5939(9) 0.0108(18) Uani 1 1 d U
C7 C 0.4896(9) 0.3871(9) 0.7289(8) 0.0084(17) Uani 1 1 d U
C8 C 0.6698(9) 0.0800(10) 0.2199(9) 0.0076(16) Uani 1 1 d U
C9 C 0.8411(9) 0.3084(9) 0.5853(8) 0.0053(16) Uani 1 1 d U
O11 O 0.2375(7) 0.5042(7) 0.0332(6) 0.0181(14) Uani 1 1 d .
H11A H 0.3150 0.5160 0.0705 0.022 Uiso 1 1 d R
H11B H 0.2493 0.5171 -0.0622 0.022 Uiso 1 1 d R
O12 O 0.2026(6) 0.9924(6) 0.1115(6) 0.0127(13) Uani 1 1 d .
H12A H 0.1678 0.9345 0.1856 0.015 Uiso 1 1 d R
H12B H 0.1051 1.0151 0.0457 0.015 Uiso 1 1 d R

loop_
_atom_site_aniso_label
_atom_site_aniso_U_11
_atom_site_aniso_U_22
_atom_site_aniso_U_33
_atom_site_aniso_U_23
_atom_site_aniso_U_13
_atom_site_aniso_U_12
Eu1 0.0065(2) 0.0106(3) 0.0131(2) -0.00259(18) -0.00216(16) -0.00428(18)
O1 0.005(3) 0.008(3) 0.020(3) -0.004(3) -0.001(2) -0.001(2)
O2 0.013(3) 0.016(3) 0.020(3) -0.014(3) -0.003(3) -0.003(3)
O3 0.005(3) 0.003(3) 0.025(4) 0.005(3) -0.005(2) -0.002(2)
O4 0.020(3) 0.012(3) 0.016(3) 0.000(3) -0.005(3) 0.000(3)
O5 0.011(3) 0.009(3) 0.016(3) -0.001(3) -0.007(2) -0.002(3)
O6 0.011(3) 0.008(3) 0.019(3) 0.004(3) -0.006(3) -0.008(3)
O7 0.011(3) 0.022(4) 0.030(4) -0.010(3) -0.005(3) -0.006(3)
O8 0.0094(14) 0.0101(15) 0.0085(15) -0.0030(9) -0.0017(9) -0.0031(10)
O9 0.009(3) 0.017(3) 0.006(3) -0.008(3) 0.003(2) 0.000(3)
O10 0.017(3) 0.018(3) 0.012(3) -0.007(3) -0.005(3) 0.000(3)
N1 0.0070(16) 0.0073(16) 0.0071(16) -0.0015(10) -0.0014(9) -0.0024(10)
C1 0.0110(19) 0.012(2) 0.011(2) -0.0022(10) -0.0019(10) -0.0036(11)
C2 0.012(2) 0.011(2) 0.012(2) -0.0017(10) -0.0013(10) -0.0038(11)
C3 0.0091(19) 0.0091(19) 0.0096(19) -0.0010(10) -0.0012(10) -0.0033(11)
C4 0.0069(18) 0.0061(18) 0.0058(18) -0.0022(10) -0.0011(10) -0.0018(10)
C5 0.0088(19) 0.0086(19) 0.0092(19) -0.0015(10) -0.0012(10) -0.0030(11)
C6 0.0106(19) 0.011(2) 0.012(2) -0.0014(10) -0.0009(10) -0.0038(11)
C7 0.0087(19) 0.0084(19) 0.0085(19) -0.0020(10) -0.0015(10) -0.0024(11)
C8 0.0078(18) 0.0080(19) 0.0078(19) -0.0019(10) -0.0016(10) -0.0026(11)
C9 0.0057(18) 0.0059(18) 0.0048(18) -0.0018(10) -0.0007(10) -0.0014(10)
O11 0.015(3) 0.028(4) 0.016(3) -0.005(3) -0.006(3) -0.010(3)
O12 0.015(3) 0.015(3) 0.010(3) -0.002(3) -0.004(2) -0.007(3)

loop_
_atom_type_symbol
_atom_type_description
_atom_type_scat_dispersion_real
_atom_type_scat_dispersion_imag
_atom_type_scat_source
C C 0.0033 0.0016 'International Tables Vol C Tables 4.2.6.8 and 6.1.1.4'
H H 0.0000 0.0000 'International Tables Vol C Tables 4.2.6.8 and 6.1.1.4'
N N 0.0061 0.0033 'International Tables Vol C Tables 4.2.6.8 and 6.1.1.4'
O O 0.0106 0.0060 'International Tables Vol C Tables 4.2.6.8 and 6.1.1.4'
Eu Eu -0.1578 3.6682 'International Tables Vol C Tables 4.2.6.8 and 6.1.1.4'

loop_
_geom_angle_atom_site_label_1
_geom_angle_atom_site_label_2
_geom_angle_atom_site_label_3
_geom_angle
_geom_angle_site_symmetry_1
_geom_angle_site_symmetry_3
O8 Eu1 O3 86.34(17) . 2_656
O8 Eu1 O10 81.94(17) . .
O3 Eu1 O10 68.54(18) 2_656 .
O8 Eu1 O5 91.19(17) . 2_666
O3 Eu1 O5 149.62(19) 2_656 2_666
O10 Eu1 O5 141.03(18) . 2_666
O8 Eu1 O9 77.39(17) . .
O3 Eu1 O9 136.95(19) 2_656 .
O10 Eu1 O9 69.86(18) . .
O5 Eu1 O9 71.20(18) 2_666 .
O8 Eu1 O1 126.57(17) . .
O3 Eu1 O1 79.35(18) 2_656 .
O10 Eu1 O1 135.72(17) . .
O5 Eu1 O1 77.93(18) 2_666 .
O9 Eu1 O1 141.43(18) . .
O8 Eu1 O6 153.48(18) . 1_455
O3 Eu1 O6 77.98(17) 2_656 1_455
O10 Eu1 O6 72.49(17) . 1_455
O5 Eu1 O6 113.07(17) 2_666 1_455
O9 Eu1 O6 99.68(17) . 1_455
O1 Eu1 O6 71.60(17) . 1_455
O8 Eu1 N1 63.01(18) . .
O3 Eu1 N1 74.23(19) 2_656 .
O10 Eu1 N1 129.9(2) . .
O5 Eu1 N1 77.70(19) 2_666 .
O9 Eu1 N1 128.43(18) . .
O1 Eu1 N1 63.56(17) . .
O6 Eu1 N1 130.46(18) 1_455 .
O8 Eu1 O5 148.01(17) . 1_455
O3 Eu1 O5 125.36(16) 2_656 1_455
O10 Eu1 O5 104.22(18) . 1_455
O5 Eu1 O5 64.03(19) 2_666 1_455
O9 Eu1 O5 75.59(16) . 1_455
O1 Eu1 O5 70.32(17) . 1_455
O6 Eu1 O5 49.99(17) 1_455 1_455
N1 Eu1 O5 124.73(18) . 1_455
O8 Eu1 C9 165.40(19) . 1_455
O3 Eu1 C9 101.12(19) 2_656 1_455
O10 Eu1 C9 89.08(19) . 1_455
O5 Eu1 C9 88.6(2) 2_666 1_455
O9 Eu1 C9 88.73(18) . 1_455
O1 Eu1 C9 67.59(18) . 1_455
O6 Eu1 C9 24.75(18) 1_455 1_455
N1 Eu1 C9 130.96(19) . 1_455
O5 Eu1 C9 25.30(18) 1_455 1_455
O8 Eu1 Eu1 122.55(13) . 2_566
O3 Eu1 Eu1 147.21(12) 2_656 2_566
O10 Eu1 Eu1 125.90(14) . 2_566
O5 Eu1 Eu1 33.91(12) 2_666 2_566
O9 Eu1 Eu1 70.48(13) . 2_566
O1 Eu1 Eu1 70.99(13) . 2_566
O6 Eu1 Eu1 79.61(13) 1_455 2_566
N1 Eu1 Eu1 103.57(15) . 2_566
O5 Eu1 Eu1 30.12(11) 1_455 2_566
C9 Eu1 Eu1 54.90(15) 1_455 2_566
O8 Eu1 H9A 90.2 . .
O3 Eu1 H9A 156.2 2_656 .
O10 Eu1 H9A 87.7 . .
O5 Eu1 H9A 53.9 2_666 .
O9 Eu1 H9A 20.8 . .
O1 Eu1 H9A 120.7 . .
O6 Eu1 H9A 95.6 1_455 .
N1 Eu1 H9A 124.5 . .
O5 Eu1 H9A 59.3 1_455 .
C9 Eu1 H9A 77.9 1_455 .
Eu1 Eu1 H9A 49.7 2_566 .
C1 O1 Eu1 124.2(5) . .
C8 O3 Eu1 160.5(5) . 2_656
C8 O4 H4 109.5 . .
C9 O5 Eu1 150.3(5) . 2_666
C9 O5 Eu1 89.9(4) . 1_655
Eu1 O5 Eu1 115.97(19) 2_666 1_655
C9 O6 Eu1 98.8(4) . 1_655
C7 O8 Eu1 129.7(5) . .
Eu1 O9 H9A 98.3 . .
Eu1 O9 H9B 127.3 . .
H9A O9 H9B 104.2 . .
Eu1 O10 H10A 114.2 . .
Eu1 O10 H10B 119.6 . .
H10A O10 H10B 117.5 . .
C2 N1 C6 119.7(7) . .
C2 N1 Eu1 120.4(5) . .
C6 N1 Eu1 119.9(5) . .
O2 C1 O1 126.2(7) . .
O2 C1 C2 115.9(7) . .
O1 C1 C2 117.9(7) . .
N1 C2 C3 123.4(7) . .
N1 C2 C1 113.8(7) . .
C3 C2 C1 122.8(7) . .
C2 C3 C4 116.5(7) . .
C2 C3 C8 124.0(7) . .
C4 C3 C8 119.3(7) . .
C5 C4 C3 119.7(7) . .
C5 C4 H4A 120.2 . .
C3 C4 H4A 120.2 . .
C4 C5 C6 120.3(7) . .
C4 C5 C9 118.0(7) . .
C6 C5 C9 121.8(7) . .
N1 C6 C5 120.4(7) . .
N1 C6 C7 114.1(7) . .
C5 C6 C7 125.5(7) . .
O7 C7 O8 129.7(7) . .
O7 C7 C6 117.0(7) . .
O8 C7 C6 113.3(6) . .
O3 C8 O4 123.7(7) . .
O3 C8 C3 121.7(8) . .
O4 C8 C3 114.5(7) . .
O6 C9 O5 121.0(6) . .
O6 C9 C5 120.5(7) . .
O5 C9 C5 118.2(7) . .
O6 C9 Eu1 56.5(4) . 1_655
O5 C9 Eu1 64.8(4) . 1_655
C5 C9 Eu1 169.5(5) . 1_655
H11A O11 H11B 114.2 . .
H12A O12 H12B 97.6 . .

loop_
_geom_bond_atom_site_label_1
_geom_bond_atom_site_label_2
_geom_bond_distance
_geom_bond_site_symmetry_2
Eu1 O8 2.380(5) .
Eu1 O3 2.386(5) 2_656
Eu1 O10 2.408(6) .
Eu1 O5 2.417(6) 2_666
Eu1 O9 2.432(5) .
Eu1 O1 2.452(5) .
Eu1 O6 2.506(5) 1_455
Eu1 N1 2.540(6) .
Eu1 O5 2.687(5) 1_455
Eu1 C9 2.971(7) 1_455
Eu1 Eu1 4.3300(16) 2_566
Eu1 H9A 2.7540 .
O1 C1 1.252(9) .
O2 C1 1.247(9) .
O3 C8 1.218(9) .
O3 Eu1 2.386(5) 2_656
O4 C8 1.306(9) .
O4 H4 0.8400 .
O5 C9 1.270(8) .
O5 Eu1 2.417(6) 2_666
O5 Eu1 2.687(5) 1_655
O6 C9 1.259(9) .
O6 Eu1 2.506(5) 1_655
O7 C7 1.215(8) .
O8 C7 1.267(9) .
O9 H9A 0.9896 .
O9 H9B 0.8526 .
O10 H10A 0.8522 .
O10 H10B 0.8534 .
N1 C2 1.326(9) .
N1 C6 1.347(9) .
C1 C2 1.506(10) .
C2 C3 1.396(11) .
C3 C4 1.401(9) .
C3 C8 1.488(10) .
C4 C5 1.373(10) .
C4 H4A 0.9500 .
C5 C6 1.381(11) .
C5 C9 1.522(9) .
C6 C7 1.522(10) .
C9 Eu1 2.971(7) 1_655
O11 H11A 0.8523 .
O11 H11B 0.8730 .
O12 H12A 0.8535 .
O12 H12B 1.0721 .

loop_
_geom_hbond_atom_site_label_D
_geom_hbond_atom_site_label_H
_geom_hbond_atom_site_label_A
_geom_hbond_distance_DH
_geom_hbond_distance_HA
_geom_hbond_distance_DA
_geom_hbond_angle_DHA
_geom_hbond_site_symmetry_A
O11 H11B O8 0.87 1.97 2.717(7) 143.2 1_554
O12 H12A O6 0.85 1.89 2.733(8) 168.6 2_666
O11 H11A O7 0.85 1.98 2.778(7) 154.6 2_666
O10 H10B O12 0.85 2.15 2.820(8) 135.6 1_546
O10 H10A O11 0.85 1.86 2.701(8) 167.8 2_566
O9 H9B O11 0.85 1.90 2.673(8) 149.8 2_566
O9 H9A O1 0.99 1.77 2.720(8) 161.0 2_566
O4 H4 O12 0.84 1.76 2.604(7) 178.4 2_665

loop_
_geom_torsion_atom_site_label_1
_geom_torsion_atom_site_label_2
_geom_torsion_atom_site_label_3
_geom_torsion_atom_site_label_4
_geom_torsion
_geom_torsion_site_symmetry_1
_geom_torsion_site_symmetry_4
O8 Eu1 O1 C1 2.2(7) . .
O3 Eu1 O1 C1 -75.1(6) 2_656 .
O10 Eu1 O1 C1 -118.5(6) . .
O5 Eu1 O1 C1 84.6(6) 2_666 .
O9 Eu1 O1 C1 121.8(6) . .
O6 Eu1 O1 C1 -155.8(7) 1_455 .
N1 Eu1 O1 C1 2.5(6) . .
O5 Eu1 O1 C1 151.1(7) 1_455 .
C9 Eu1 O1 C1 178.1(7) 1_455 .
Eu1 Eu1 O1 C1 119.1(6) 2_566 .
O3 Eu1 O8 C7 76.0(7) 2_656 .
O10 Eu1 O8 C7 144.8(7) . .
O5 Eu1 O8 C7 -73.7(7) 2_666 .
O9 Eu1 O8 C7 -144.1(7) . .
O1 Eu1 O8 C7 2.1(8) . .
O6 Eu1 O8 C7 129.4(7) 1_455 .
N1 Eu1 O8 C7 1.8(6) . .
O5 Eu1 O8 C7 -111.2(7) 1_455 .
C9 Eu1 O8 C7 -162.6(8) 1_455 .
Eu1 Eu1 O8 C7 -87.4(7) 2_566 .
O8 Eu1 N1 C2 178.3(7) . .
O3 Eu1 N1 C2 84.3(6) 2_656 .
O10 Eu1 N1 C2 127.3(6) . .
O5 Eu1 N1 C2 -84.0(6) 2_666 .
O9 Eu1 N1 C2 -137.5(6) . .
O1 Eu1 N1 C2 -1.5(6) . .
O6 Eu1 N1 C2 26.0(7) 1_455 .
O5 Eu1 N1 C2 -38.1(7) 1_455 .
C9 Eu1 N1 C2 -6.9(7) 1_455 .
Eu1 Eu1 N1 C2 -61.9(6) 2_566 .
O8 Eu1 N1 C6 -0.5(5) . .
O3 Eu1 N1 C6 -94.4(6) 2_656 .
O10 Eu1 N1 C6 -51.4(6) . .
O5 Eu1 N1 C6 97.3(6) 2_666 .
O9 Eu1 N1 C6 43.7(7) . .
O1 Eu1 N1 C6 179.8(6) . .
O6 Eu1 N1 C6 -152.8(5) 1_455 .
O5 Eu1 N1 C6 143.1(5) 1_455 .
C9 Eu1 N1 C6 174.4(5) 1_455 .
Eu1 Eu1 N1 C6 119.4(6) 2_566 .
Eu1 O1 C1 O2 176.1(6) . .
Eu1 O1 C1 C2 -3.2(10) . .
C6 N1 C2 C3 -1.8(13) . .
Eu1 N1 C2 C3 179.5(6) . .
C6 N1 C2 C1 179.4(7) . .
Eu1 N1 C2 C1 0.7(9) . .
O2 C1 C2 N1 -177.9(7) . .
O1 C1 C2 N1 1.5(11) . .
O2 C1 C2 C3 3.3(12) . .
O1 C1 C2 C3 -177.3(8) . .
N1 C2 C3 C4 2.3(13) . .
C1 C2 C3 C4 -179.0(7) . .
N1 C2 C3 C8 178.9(8) . .
C1 C2 C3 C8 -2.4(13) . .
C2 C3 C4 C5 -1.6(12) . .
C8 C3 C4 C5 -178.3(7) . .
C3 C4 C5 C6 0.5(12) . .
C3 C4 C5 C9 179.8(7) . .
C2 N1 C6 C5 0.5(12) . .
Eu1 N1 C6 C5 179.2(6) . .
C2 N1 C6 C7 -179.2(7) . .
Eu1 N1 C6 C7 -0.5(9) . .
C4 C5 C6 N1 0.1(13) . .
C9 C5 C6 N1 -179.2(7) . .
C4 C5 C6 C7 179.8(8) . .
C9 C5 C6 C7 0.5(13) . .
Eu1 O8 C7 O7 177.5(6) . .
Eu1 O8 C7 C6 -2.7(10) . .
N1 C6 C7 O7 -178.4(7) . .
C5 C6 C7 O7 1.9(13) . .
N1 C6 C7 O8 1.8(11) . .
C5 C6 C7 O8 -177.9(8) . .
Eu1 O3 C8 O4 150.1(12) 2_656 .
Eu1 O3 C8 C3 -26(2) 2_656 .
C2 C3 C8 O3 -91.2(11) . .
C4 C3 C8 O3 85.3(10) . .
C2 C3 C8 O4 92.7(10) . .
C4 C3 C8 O4 -90.8(9) . .
Eu1 O6 C9 O5 -6.0(8) 1_655 .
Eu1 O6 C9 C5 168.1(6) 1_655 .
Eu1 O5 C9 O6 157.2(7) 2_666 .
Eu1 O5 C9 O6 5.5(7) 1_655 .
Eu1 O5 C9 C5 -17.0(14) 2_666 .
Eu1 O5 C9 C5 -168.7(6) 1_655 .
Eu1 O5 C9 Eu1 151.7(10) 2_666 1_655
C4 C5 C9 O6 -89.2(9) . .
C6 C5 C9 O6 90.2(10) . .
C4 C5 C9 O5 85.1(9) . .
C6 C5 C9 O5 -95.6(9) . .
C4 C5 C9 Eu1 -19(3) . 1_655
C6 C5 C9 Eu1 160(3) . 1_655
